data_9011394
loop_
_publ_author_name
'Yang, H.'
'Li, C.'
'Jenkins, R. A.'
'Downs, R. T.'
'Costin, G.'

_publ_section_title
;
 Kolbeckite, ScPO4*2H2O, isomorphous with metavariscite
;
_journal_name_full 'Acta Crystallographica, Section C'
_journal_page_first i91
_journal_page_last i92
_journal_paper_doi 10.1107/S0108270107038036
_journal_volume 63
_journal_year 2007
_chemical_compound_source 'Hot Springs County, Arkansas, USA'
_chemical_formula_sum 'Al0.01 Fe0.02 H4 O6 P Sc0.94 V0.03'
_chemical_name_mineral Kolbeckite
_space_group_IT_number 14
_symmetry_space_group_name_Hall '-P 2yn'
_symmetry_space_group_name_H-M 'P 1 21/n 1'
_cell_angle_alpha 90
_cell_angle_beta 90.502
_cell_angle_gamma 90
_cell_length_a 5.4258
_cell_length_b 10.2027
_cell_length_c 8.9074
_cell_formula_units_Z 4
_cell_volume 493.075
_database_code_amcsd 0010338
_exptl_crystal_density_diffrn 2.373
_cod_original_formula_sum '(Sc.94 V.03 Fe.02 Al.01) P O6 H4'
_cod_database_code 9011394

loop_
_space_group_symop_operation_xyz
x,y,z
1/2+x,1/2-y,1/2+z
1/2-x,1/2+y,1/2-z
-x,-y,-z

loop_
_atom_site_aniso_label
_atom_site_aniso_U_11
_atom_site_aniso_U_22
_atom_site_aniso_U_33
_atom_site_aniso_U_12
_atom_site_aniso_U_13
_atom_site_aniso_U_23
Sc 0.01037 0.01073 0.01594 0.00000 0.00024 -0.00057
V 0.01037 0.01073 0.01594 0.00000 0.00024 -0.00057
Fe 0.01037 0.01073 0.01594 0.00000 0.00024 -0.00057
Al 0.01037 0.01073 0.01594 0.00000 0.00024 -0.00057
P 0.01036 0.01061 0.01494 0.00055 0.00074 -0.00022
O1 0.01207 0.01509 0.03573 -0.00046 -0.00409 -0.00584
O2 0.04097 0.01995 0.01522 0.00354 0.00152 0.00167
O3 0.01642 0.01808 0.02163 0.00463 0.00473 0.00065
O4 0.01328 0.01151 0.02627 0.00016 -0.00049 0.00057
O5 0.01217 0.01524 0.11783 0.00175 0.00291 0.00654
O6 0.04760 0.05120 0.02070 -0.00914 -0.00298 -0.00224

loop_
_atom_site_label
_atom_site_fract_x
_atom_site_fract_y
_atom_site_fract_z
_atom_site_occupancy
_atom_site_U_iso_or_equiv
Sc 0.41180 0.33384 0.29797 0.94000 0.01235
V 0.41180 0.33384 0.29797 0.03000 0.01235
Fe 0.41180 0.33384 0.29797 0.02000 0.01235
Al 0.41180 0.33384 0.29797 0.01000 0.01235
P -0.08648 0.15360 0.17938 1.00000 0.01197
O1 0.16573 0.18718 0.24833 1.00000 0.02099
O2 -0.10604 0.20645 0.02028 1.00000 0.02537
O3 -0.28691 0.21526 0.27535 1.00000 0.01868
O4 -0.11366 0.00430 0.18163 1.00000 0.01702
O5 0.10392 0.46097 0.29539 1.00000 0.04840
O6 0.43332 0.36350 0.05529 1.00000 0.03985
H1 -0.02758 0.46121 0.28771 1.00000 0.02066
H2 0.15760 0.53565 0.27518 1.00000 0.05383
H3 0.31004 0.32961 -0.01456 1.00000 0.04282
H4 0.34954 0.40089 0.06978 1.00000 0.00001

loop_
_cod_related_entry_id
_cod_related_entry_database
_cod_related_entry_code
1 AMCSD 0010338
